data_4106448
loop_
_publ_author_name
'Dong Liu'
'Jian-Ping Lang'
'Brendan F. Abrahams'

_publ_contact_author_address
;
 School of Chemistry and Chemical Engineering
 Suzhou University
 Suzhou 215123, Jiangsu
 P.R.China
;
_publ_contact_author_email jplang@suda.edu.cn
_publ_contact_author_fax 86-512-65880089
_publ_contact_author_name 'Jian-Ping Lang'
_publ_contact_author_phone 86-512-65882865
_publ_section_title
;
 Highly Efficient Separation of a Solid Mixture of Naphthalene and
 Anthracene by a Reusable Porous Metal-Organic Framework through a
 Single-Crystal-to-Single-Crystal Transformation
;
_journal_name_full 'Journal of the American Chemical Society'
_journal_page_first 11042
_journal_page_last 11045
_journal_paper_doi 10.1021/ja203053y
_journal_volume 133
_journal_year 2011
_chemical_formula_moiety '2(C40 H30 N4 Ni2 O9, 3.5(C2 H6 O))'
_chemical_formula_sum 'C94 H102 N8 Ni4 O25'
_chemical_formula_weight 1978.60
_chemical_name_systematic
; 
 ? 
;
_space_group_IT_number 43
_symmetry_cell_setting orthorhombic
_symmetry_space_group_name_Hall 'F 2 -2d'
_symmetry_space_group_name_H-M 'F d d 2'
_atom_sites_solution_hydrogens geom
_atom_sites_solution_primary direct
_atom_sites_solution_secondary difmap
_audit_creation_method SHELXL-97
_cell_angle_alpha 90.00
_cell_angle_beta 90.00
_cell_angle_gamma 90.00
_cell_formula_units_Z 4
_cell_length_a 15.483(3)
_cell_length_b 23.434(5)
_cell_length_c 32.448(7)
_cell_measurement_reflns_used 6163
_cell_measurement_temperature 223(2)
_cell_measurement_theta_max 27.4684
_cell_measurement_theta_min 3.0543
_cell_volume 11773(4)
_computing_cell_refinement 'CrystalClear, Ver. 1.30 (Rigaku/MSC, 2001)'
_computing_data_collection 'CrystalClear, Ver. 1.30 (Rigaku/MSC, 2001)'
_computing_data_reduction 'CrystalStructure, Ver. 3.60 (Rigaku/MSC, 2004)'
_computing_molecular_graphics 'ORTEPII (Johnson, 1976)'
_computing_publication_material SHELXL97
_computing_structure_refinement 'SHELXL-97 (Sheldrick, 1997)'
_computing_structure_solution 'SHELXS-97 (Sheldrick, 1990)'
_diffrn_ambient_temperature 223(2)
_diffrn_measured_fraction_theta_full 0.992
_diffrn_measured_fraction_theta_max 0.992
_diffrn_measurement_device_type 'Rigaku MercuryCCD area detector'
_diffrn_measurement_method \w
_diffrn_radiation_monochromator graphite
_diffrn_radiation_source 'fine-focus sealed tube'
_diffrn_radiation_type MoK\a
_diffrn_radiation_wavelength 0.71073
_diffrn_reflns_av_R_equivalents 0.0665
_diffrn_reflns_av_sigmaI/netI 0.1062
_diffrn_reflns_limit_h_max 20
_diffrn_reflns_limit_h_min -9
_diffrn_reflns_limit_k_max 30
_diffrn_reflns_limit_k_min -17
_diffrn_reflns_limit_l_max 26
_diffrn_reflns_limit_l_min -42
_diffrn_reflns_number 9648
_diffrn_reflns_theta_full 27.46
_diffrn_reflns_theta_max 27.46
_diffrn_reflns_theta_min 3.15
_diffrn_standards_decay_% 0
_diffrn_standards_interval_count 0
_diffrn_standards_interval_time 0
_diffrn_standards_number 0
_exptl_absorpt_coefficient_mu 0.693
_exptl_absorpt_correction_T_max 0.9114
_exptl_absorpt_correction_T_min 0.8157
_exptl_absorpt_correction_type multi-scan
_exptl_absorpt_process_details 'Jacobson, R. (1998) Private communication to Rigaku Company, Tokyo, Japan.'
_exptl_crystal_colour Green
_exptl_crystal_density_diffrn 1.116
_exptl_crystal_description Block
_exptl_crystal_F_000 4136
_exptl_crystal_size_max 0.30
_exptl_crystal_size_mid 0.20
_exptl_crystal_size_min 0.12
_refine_diff_density_max 0.847
_refine_diff_density_min -0.527
_refine_diff_density_rms 0.113
_refine_ls_abs_structure_details 'Flack H D (1983), Acta Cryst. A39, 876-881'
_refine_ls_abs_structure_Flack 0.96(4)
_refine_ls_extinction_method none
_refine_ls_goodness_of_fit_ref 1.176
_refine_ls_hydrogen_treatment mixed
_refine_ls_matrix_type full
_refine_ls_number_parameters 306
_refine_ls_number_reflns 4654
_refine_ls_number_restraints 14
_refine_ls_restrained_S_all 1.177
_refine_ls_R_factor_all 0.1029
_refine_ls_R_factor_gt 0.0861
_refine_ls_shift/su_max 0.001
_refine_ls_shift/su_mean 0.000
_refine_ls_structure_factor_coef Fsqd
_refine_ls_weighting_details 'calc w=1/[\s^2^(Fo^2^)+(0.1000P)^2^+0.0000P] where P=(Fo^2^+2Fc^2^)/3'
_refine_ls_weighting_scheme calc
_refine_ls_wR_factor_gt 0.2051
_refine_ls_wR_factor_ref 0.2172
_reflns_number_gt 3839
_reflns_number_total 4654
_reflns_threshold_expression >2sigma(I)
_cod_data_source_file ja203053y_si_002_5.cif
_cod_data_source_block 4
_cod_database_code 4106448

loop_
_symmetry_equiv_pos_as_xyz
'x, y, z'
'-x, -y, z'
'x+1/4, -y+1/4, z+1/4'
'-x+1/4, y+1/4, z+1/4'
'x, y+1/2, z+1/2'
'-x, -y+1/2, z+1/2'
'x+1/4, -y+3/4, z+3/4'
'-x+1/4, y+3/4, z+3/4'
'x+1/2, y, z+1/2'
'-x+1/2, -y, z+1/2'
'x+3/4, -y+1/4, z+3/4'
'-x+3/4, y+1/4, z+3/4'
'x+1/2, y+1/2, z'
'-x+1/2, -y+1/2, z'
'x+3/4, -y+3/4, z+1/4'
'-x+3/4, y+3/4, z+1/4'

loop_
_atom_site_label
_atom_site_type_symbol
_atom_site_fract_x
_atom_site_fract_y
_atom_site_fract_z
_atom_site_U_iso_or_equiv
_atom_site_adp_type
_atom_site_occupancy
_atom_site_symmetry_multiplicity
_atom_site_calc_flag
_atom_site_refinement_flags
_atom_site_disorder_assembly
_atom_site_disorder_group
Ni1 Ni 0.13818(6) 0.25996(4) 0.64886(3) 0.0221(2) Uani 1 1 d . . .
O1 O 0.1685(4) 0.1851(2) 0.67895(17) 0.0273(12) Uani 1 1 d . . .
N1 N 0.0243(5) 0.2644(3) 0.6821(2) 0.0275(15) Uani 1 1 d . . .
C1 C -0.0317(6) 0.2197(4) 0.6838(3) 0.0334(18) Uani 1 1 d . . .
H1 H -0.0171 0.1869 0.6693 0.040 Uiso 1 1 calc R . .
C2 C -0.1086(6) 0.2190(4) 0.7055(3) 0.037(2) Uani 1 1 d . . .
H2 H -0.1420 0.1860 0.7066 0.045 Uiso 1 1 calc R . .
N2 N -0.1420(4) 0.4143(3) 0.8676(2) 0.0285(14) Uani 1 1 d . . .
O2 O 0.3070(3) 0.1935(2) 0.69549(16) 0.0269(12) Uani 1 1 d . . .
C3 C -0.1358(5) 0.2695(3) 0.7261(2) 0.0271(16) Uani 1 1 d . . .
O3 O 0.3204(4) 0.0354(2) 0.85514(17) 0.0294(12) Uani 1 1 d . . .
C4 C -0.0778(6) 0.3149(3) 0.7243(3) 0.035(2) Uani 1 1 d . . .
H4 H -0.0911 0.3486 0.7380 0.042 Uiso 1 1 calc R . .
O4 O 0.4205(4) 0.0730(3) 0.8146(2) 0.0532(19) Uani 1 1 d . . .
O5 O 0.2500 0.2500 0.6127(2) 0.0235(17) Uani 1 2 d SD . .
H1W H 0.229(6) 0.225(2) 0.603(2) 0.02(2) Uiso 1 1 d D . .
C5 C -0.0019(5) 0.3113(4) 0.7030(3) 0.0343(19) Uani 1 1 d . . .
H5 H 0.0341 0.3431 0.7029 0.041 Uiso 1 1 calc R . .
C6 C -0.2147(5) 0.2739(3) 0.7510(2) 0.0266(16) Uani 1 1 d . . .
H6 H -0.2420 0.3110 0.7461 0.032 Uiso 1 1 calc R . .
O6 O 0.291(3) -0.1797(13) 0.6189(11) 0.165(11) Uiso 0.50 1 d PDU . .
H6A H 0.2535 -0.1971 0.6315 0.247 Uiso 0.50 1 calc PR . .
C7 C -0.2040(5) 0.2641(3) 0.7984(2) 0.0262(15) Uani 1 1 d . . .
H7 H -0.1602 0.2346 0.8032 0.031 Uiso 1 1 calc R . .
O7 O 0.1572(19) -0.0054(12) 0.6137(8) 0.114(8) Uiso 0.50 1 d P . .
H7A H 0.1976 -0.0280 0.6124 0.171 Uiso 0.50 1 calc PR . .
C8 C -0.1838(6) 0.3154(3) 0.8241(2) 0.0301(17) Uani 1 1 d . . .
O8 O 0.0874(19) -0.0776(13) 0.6809(9) 0.135(9) Uiso 0.50 1 d PU . .
H8 H 0.1205 -0.0968 0.6669 0.203 Uiso 0.50 1 calc PR . .
C9 C -0.2400(6) 0.3624(3) 0.8259(3) 0.037(2) Uani 1 1 d . . .
H9 H -0.2928 0.3613 0.8122 0.045 Uiso 1 1 calc R . .
O9 O 0.484(3) -0.0521(18) 0.7415(15) 0.098(13) Uiso 0.25 1 d P . .
H9A H 0.5300 -0.0695 0.7443 0.147 Uiso 0.25 1 calc PR . .
C10 C -0.2172(6) 0.4086(4) 0.8474(3) 0.043(2) Uani 1 1 d . . .
H10 H -0.2561 0.4388 0.8485 0.052 Uiso 1 1 calc R . .
C11 C -0.0873(6) 0.3703(3) 0.8658(3) 0.038(2) Uani 1 1 d . . .
H11 H -0.0347 0.3730 0.8795 0.046 Uiso 1 1 calc R . .
C12 C -0.1068(6) 0.3200(4) 0.8439(3) 0.041(2) Uani 1 1 d . . .
H12 H -0.0672 0.2902 0.8430 0.049 Uiso 1 1 calc R . .
C13 C 0.2188(6) 0.1387(4) 0.7391(3) 0.038(2) Uani 1 1 d . . .
C14 C 0.1342(15) 0.1349(11) 0.7546(7) 0.025(6) Uiso 0.35(2) 1 d P A 1
H14 H 0.0877 0.1410 0.7370 0.029 Uiso 0.35(2) 1 calc PR A 1
C14' C 0.1323(11) 0.1121(9) 0.7447(6) 0.052(5) Uiso 0.65(2) 1 d P A 2
H14' H 0.0897 0.1142 0.7246 0.062 Uiso 0.65(2) 1 calc PR A 2
C15 C 0.119(3) 0.1217(17) 0.7973(12) 0.068(12) Uiso 0.35(2) 1 d P A 1
H15 H 0.0660 0.1292 0.8098 0.082 Uiso 0.35(2) 1 calc PR A 1
C15' C 0.1189(12) 0.0838(8) 0.7819(5) 0.055(5) Uiso 0.65(2) 1 d P A 2
H15' H 0.0627 0.0759 0.7903 0.066 Uiso 0.65(2) 1 calc PR A 2
C16 C 0.1863(19) 0.0974(13) 0.8186(10) 0.044(8) Uiso 0.35(2) 1 d P A 1
H16 H 0.1791 0.0884 0.8463 0.052 Uiso 0.35(2) 1 calc PR A 1
C16' C 0.1853(11) 0.0676(8) 0.8057(6) 0.052(5) Uiso 0.65(2) 1 d P A 2
H16' H 0.1743 0.0440 0.8281 0.062 Uiso 0.65(2) 1 calc PR A 2
C17 C 0.2721(6) 0.0852(4) 0.7980(3) 0.043(2) Uani 1 1 d . . .
C18 C 0.2855(6) 0.1194(3) 0.7630(2) 0.0303(17) Uani 1 1 d . A .
H18 H 0.3417 0.1293 0.7559 0.036 Uiso 1 1 calc R . .
C19 C 0.2320(5) 0.1752(3) 0.7021(2) 0.0240(16) Uani 1 1 d . A .
C20 C 0.3429(6) 0.0626(4) 0.8243(3) 0.034(2) Uani 1 1 d . A .
C21 C 0.321(5) -0.078(2) 0.608(2) 0.226(19) Uiso 0.50 1 d PDU . .
H21A H 0.2797 -0.0474 0.6108 0.338 Uiso 0.50 1 calc PR . .
H21B H 0.3184 -0.0925 0.5802 0.338 Uiso 0.50 1 calc PR . .
H21C H 0.3782 -0.0628 0.6127 0.338 Uiso 0.50 1 calc PR . .
C22 C 0.302(4) -0.1231(17) 0.6373(17) 0.186(15) Uiso 0.50 1 d PDU . .
H22A H 0.3492 -0.1250 0.6572 0.223 Uiso 0.50 1 calc PR . .
H22B H 0.2502 -0.1132 0.6522 0.223 Uiso 0.50 1 calc PR . .
C23 C 0.168(2) 0.0081(16) 0.5418(11) 0.108(11) Uiso 0.50 1 d P . .
H23A H 0.1816 0.0474 0.5471 0.162 Uiso 0.50 1 calc PR . .
H23B H 0.1465 0.0043 0.5141 0.162 Uiso 0.50 1 calc PR . .
H23C H 0.2185 -0.0148 0.5451 0.162 Uiso 0.50 1 calc PR . .
C24 C 0.097(3) -0.0121(17) 0.5728(11) 0.118(13) Uiso 0.50 1 d P . .
H24A H 0.0786 -0.0512 0.5680 0.141 Uiso 0.50 1 calc PR . .
H24B H 0.0467 0.0129 0.5733 0.141 Uiso 0.50 1 calc PR . .
C25 C 0.226(3) -0.0816(19) 0.7290(16) 0.160(14) Uiso 0.50 1 d PDU . .
H25A H 0.2691 -0.0526 0.7272 0.240 Uiso 0.50 1 calc PR . .
H25B H 0.2368 -0.1107 0.7088 0.240 Uiso 0.50 1 calc PR . .
H25C H 0.2265 -0.0982 0.7561 0.240 Uiso 0.50 1 calc PR . .
C26 C 0.137(3) -0.055(2) 0.7210(15) 0.146(12) Uiso 0.50 1 d PDU . .
H26A H 0.1439 -0.0141 0.7186 0.175 Uiso 0.50 1 calc PR . .
H26B H 0.1006 -0.0623 0.7448 0.175 Uiso 0.50 1 calc PR . .
C27 C 0.457(6) 0.002(5) 0.686(3) 0.16(4) Uiso 0.25 1 d P . .
H27A H 0.4839 -0.0231 0.6662 0.245 Uiso 0.25 1 calc PR . .
H27B H 0.4579 0.0404 0.6753 0.245 Uiso 0.25 1 calc PR . .
H27C H 0.3985 -0.0097 0.6903 0.245 Uiso 0.25 1 calc PR . .
C28 C 0.5000 0.0000 0.721(3) 0.16(3) Uiso 0.50 2 d SP . .
H28A H 0.4823 0.0316 0.7382 0.193 Uiso 0.25 1 calc PR . .
H28B H 0.5613 0.0039 0.7154 0.193 Uiso 0.25 1 calc PR . .

loop_
_atom_site_aniso_label
_atom_site_aniso_U_11
_atom_site_aniso_U_22
_atom_site_aniso_U_33
_atom_site_aniso_U_23
_atom_site_aniso_U_13
_atom_site_aniso_U_12
Ni1 0.0225(4) 0.0238(4) 0.0201(4) 0.0000(4) 0.0000(4) 0.0019(4)
O1 0.029(3) 0.022(3) 0.031(3) 0.003(2) -0.001(3) -0.005(2)
N1 0.033(4) 0.027(3) 0.023(3) -0.004(3) 0.002(3) -0.002(3)
C1 0.031(4) 0.031(4) 0.039(5) -0.003(3) 0.006(4) 0.003(4)
C2 0.041(5) 0.033(4) 0.038(5) -0.007(4) 0.013(4) -0.005(4)
N2 0.032(4) 0.025(3) 0.029(3) -0.001(3) -0.001(3) -0.002(3)
O2 0.022(3) 0.037(3) 0.021(3) 0.002(2) 0.001(2) -0.004(2)
C3 0.032(4) 0.020(4) 0.029(4) -0.001(3) 0.007(4) 0.003(3)
O3 0.031(3) 0.029(3) 0.028(3) 0.008(2) 0.002(3) 0.003(2)
C4 0.034(5) 0.023(4) 0.049(5) -0.009(4) 0.014(5) -0.005(3)
O4 0.032(4) 0.071(5) 0.056(4) 0.031(4) 0.001(3) -0.004(3)
O5 0.022(4) 0.024(4) 0.024(4) 0.000 0.000 0.010(4)
C5 0.024(4) 0.037(4) 0.041(5) -0.016(4) 0.014(4) -0.006(3)
C6 0.023(4) 0.032(4) 0.025(4) -0.008(3) 0.001(3) 0.002(3)
C7 0.021(4) 0.024(3) 0.034(4) 0.002(3) 0.001(3) -0.002(3)
C8 0.038(5) 0.029(4) 0.023(4) 0.005(3) 0.004(4) -0.007(3)
C9 0.030(4) 0.033(4) 0.049(5) -0.017(4) -0.010(4) 0.000(3)
C10 0.026(4) 0.042(5) 0.062(6) -0.008(4) -0.016(5) 0.005(4)
C11 0.029(4) 0.035(4) 0.051(5) -0.006(4) -0.015(4) 0.005(4)
C12 0.027(4) 0.035(4) 0.060(6) -0.017(4) -0.006(4) 0.006(4)
C13 0.031(4) 0.046(5) 0.038(5) 0.013(4) 0.005(4) -0.003(4)
C17 0.026(4) 0.060(6) 0.044(5) 0.020(4) -0.006(4) 0.006(4)
C18 0.031(4) 0.034(4) 0.026(4) 0.002(3) -0.003(3) -0.004(3)
C19 0.027(4) 0.024(3) 0.021(4) 0.005(3) -0.007(3) 0.008(3)
C20 0.038(5) 0.039(5) 0.026(4) 0.013(4) -0.006(4) -0.006(4)

loop_
_atom_type_symbol
_atom_type_description
_atom_type_scat_dispersion_real
_atom_type_scat_dispersion_imag
_atom_type_scat_source
C C 0.0033 0.0016 'International Tables Vol C Tables 4.2.6.8 and 6.1.1.4'
H H 0.0000 0.0000 'International Tables Vol C Tables 4.2.6.8 and 6.1.1.4'
N N 0.0061 0.0033 'International Tables Vol C Tables 4.2.6.8 and 6.1.1.4'
O O 0.0106 0.0060 'International Tables Vol C Tables 4.2.6.8 and 6.1.1.4'
Ni Ni 0.3393 1.1124 'International Tables Vol C Tables 4.2.6.8 and 6.1.1.4'

loop_
_geom_angle_atom_site_label_1
_geom_angle_atom_site_label_2
_geom_angle_atom_site_label_3
_geom_angle
_geom_angle_site_symmetry_1
_geom_angle_site_symmetry_3
O2 Ni1 O1 90.5(2) 14 .
O2 Ni1 O3 173.7(2) 14 11_454
O1 Ni1 O3 90.2(2) . 11_454
O2 Ni1 N1 86.7(2) 14 .
O1 Ni1 N1 89.4(2) . .
O3 Ni1 N1 87.1(2) 11_454 .
O2 Ni1 N2 90.0(2) 14 7_554
O1 Ni1 N2 179.3(3) . 7_554
O3 Ni1 N2 89.4(2) 11_454 7_554
N1 Ni1 N2 91.1(3) . 7_554
O2 Ni1 O5 97.5(2) 14 .
O1 Ni1 O5 88.96(19) . .
O3 Ni1 O5 88.8(2) 11_454 .
N1 Ni1 O5 175.6(2) . .
N2 Ni1 O5 90.5(2) 7_554 .
C19 O1 Ni1 128.2(5) . .
C5 N1 C1 114.3(7) . .
C5 N1 Ni1 123.8(5) . .
C1 N1 Ni1 121.8(5) . .
N1 C1 C2 125.5(8) . .
N1 C1 H1 117.2 . .
C2 C1 H1 117.2 . .
C1 C2 C3 118.8(8) . .
C1 C2 H2 120.6 . .
C3 C2 H2 120.6 . .
C10 N2 C11 116.9(7) . .
C10 N2 Ni1 121.0(6) . 15_455
C11 N2 Ni1 122.2(6) . 15_455
C19 O2 Ni1 133.7(5) . 14
C4 C3 C2 115.1(8) . .
C4 C3 C6 120.5(7) . .
C2 C3 C6 124.1(7) . .
C20 O3 Ni1 132.8(6) . 3
C5 C4 C3 122.0(8) . .
C5 C4 H4 119.0 . .
C3 C4 H4 119.0 . .
Ni1 O5 Ni1 112.3(4) 14 .
Ni1 O5 H1W 121(7) 14 .
Ni1 O5 H1W 88(7) . .
N1 C5 C4 124.1(8) . .
N1 C5 H5 118.0 . .
C4 C5 H5 117.9 . .
C3 C6 C7 116.3(7) . .
C3 C6 C6 122.2(7) . 14_455
C7 C6 C6 88.2(4) . 14_455
C3 C6 H6 109.4 . .
C7 C6 H6 109.4 . .
C6 C6 H6 109.4 14_455 .
C22 O6 H6A 109.3 . .
C8 C7 C6 116.8(6) . .
C8 C7 C7 121.9(7) . 14_455
C6 C7 C7 88.1(4) . 14_455
C8 C7 H7 109.4 . .
C6 C7 H7 109.4 . .
C7 C7 H7 109.4 14_455 .
C24 O7 H7A 109.00 . .
C12 C8 C9 117.5(7) . .
C12 C8 C7 120.8(7) . .
C9 C8 C7 121.6(8) . .
C26 O8 H8 109.00 . .
C10 C9 C8 119.6(8) . .
C10 C9 H9 120.3 . .
C8 C9 H9 120.2 . .
C28 O9 H9A 109.00 . .
N2 C10 C9 124.4(9) . .
N2 C10 H10 117.8 . .
C9 C10 H10 117.7 . .
N2 C11 C12 122.1(8) . .
N2 C11 H11 118.9 . .
C12 C11 H11 118.9 . .
C8 C12 C11 119.5(8) . .
C8 C12 H12 120.3 . .
C11 C12 H12 120.2 . .
C18 C13 C14 118.7(12) . .
C18 C13 C14' 118.1(10) . .
C18 C13 C19 122.9(8) . .
C14 C13 C19 116.9(12) . .
C14' C13 C19 117.6(10) . .
C15 C14 C13 121(2) . .
C15 C14 H14 119.6 . .
C13 C14 H14 119.6 . .
C15' C14' C13 116.1(16) . .
C15' C14' H14' 121.9 . .
C13 C14' H14' 122.0 . .
C14 C15 C16 117(3) . .
C14 C15 H15 121.6 . .
C16 C15 H15 121.8 . .
C16' C15' C14' 121.3(18) . .
C16' C15' H15' 119.3 . .
C14' C15' H15' 119.4 . .
C15 C16 C17 121(3) . .
C15 C16 H16 119.3 . .
C17 C16 H16 119.2 . .
C15' C16' C17 122.7(16) . .
C15' C16' H16' 118.6 . .
C17 C16' H16' 118.7 . .
C18 C17 C16' 116.4(10) . .
C18 C17 C20 123.9(8) . .
C16' C17 C20 119.5(10) . .
C18 C17 C16 112.2(13) . .
C20 C17 C16 117.5(13) . .
C13 C18 C17 122.4(8) . .
C13 C18 H18 118.8 . .
C17 C18 H18 118.9 . .
O2 C19 O1 123.7(7) . .
O2 C19 C13 117.5(7) . .
O1 C19 C13 118.7(7) . .
O3 C20 O4 124.7(8) . .
O3 C20 C17 116.0(8) . .
O4 C20 C17 119.2(7) . .
C22 C21 H21A 110.00 . .
C22 C21 H21B 109.3 . .
H21A C21 H21B 109.00 . .
C22 C21 H21C 110.3 . .
H21A C21 H21C 108.6 . .
H21B C21 H21C 108.4 . .
O6 C22 C21 115(4) . .
O6 C22 H22A 109.0 . .
C21 C22 H22A 108.4 . .
O6 C22 H22B 109.2 . .
C21 C22 H22B 109.00 . .
H22A C22 H22B 107.8 . .
C24 C23 H23A 109.00 . .
C24 C23 H23B 109.1 . .
H23A C23 H23B 109.5 . .
C24 C23 H23C 109.2 . .
H23A C23 H23C 109.5 . .
H23B C23 H23C 109.5 . .
C23 C24 O7 95(3) . .
C23 C24 H24A 113.3 . .
O7 C24 H24A 113.2 . .
C23 C24 H24B 112.3 . .
O7 C24 H24B 112.1 . .
H24A C24 H24B 110.2 . .
C26 C25 H25A 108.9 . .
C26 C25 H25B 109.9 . .
H25A C25 H25B 109.5 . .
C26 C25 H25C 109.6 . .
H25A C25 H25C 109.5 . .
H25B C25 H25C 109.5 . .
C25 C26 O8 116(4) . .
C25 C26 H26A 108.9 . .
O8 C26 H26A 108.0 . .
C25 C26 H26B 108.2 . .
O8 C26 H26B 108.2 . .
H26A C26 H26B 107.4 . .
C28 C27 H27A 110.00 . .
C28 C27 H27B 110.00 . .
H27A C27 H27B 109.00 . .
C28 C27 H27C 110.00 . .
H27A C27 H27C 109.00 . .
H27B C27 H27C 109.00 . .
C27 C28 O9 111(5) . .
C27 C28 H28A 109.9 . .
O9 C28 H28A 110.00 . .
C27 C28 H28B 110.00 . .
O9 C28 H28B 110.00 . .
H28A C28 H28B 107.7 . .

loop_
_geom_bond_atom_site_label_1
_geom_bond_atom_site_label_2
_geom_bond_distance
_geom_bond_site_symmetry_2
Ni1 O2 2.049(5) 14
Ni1 O1 2.062(5) .
Ni1 O3 2.060(5) 11_454
Ni1 N1 2.069(7) .
Ni1 N2 2.097(6) 7_554
Ni1 O5 2.104(5) .
O1 C19 1.259(9) .
N1 C5 1.356(10) .
N1 C1 1.361(10) .
C1 C2 1.382(12) .
C1 H1 0.9300 .
C2 C3 1.424(11) .
C2 H2 0.9300 .
N2 C10 1.342(10) .
N2 C11 1.335(11) .
N2 Ni1 2.097(6) 15_455
O2 C19 1.258(9) .
O2 Ni1 2.049(5) 14
C3 C4 1.392(11) .
C3 C6 1.467(10) .
O3 C20 1.237(9) .
O3 Ni1 2.060(5) 3
C4 C5 1.365(11) .
C4 H4 0.9300 .
O4 C20 1.266(11) .
O5 Ni1 2.104(5) 14
O5 H1W 0.74(6) .
C5 H5 0.9300 .
C6 C7 1.566(10) .
C6 C6 1.565(15) 14_455
C6 H6 0.9800 .
O6 C22 1.465(19) .
O6 H6A 0.8204 .
C7 C8 1.496(10) .
C7 C7 1.569(14) 14_455
C7 H7 0.9800 .
O7 C24 1.63(4) .
O7 H7A 0.82000 .
C8 C12 1.360(12) .
C8 C9 1.404(12) .
O8 C26 1.60(5) .
O8 H8 0.82000 .
C9 C10 1.336(11) .
C9 H9 0.9300 .
O9 C28 1.41(5) .
O9 H9A 0.83000 .
C10 H10 0.9300 .
C11 C12 1.409(11) .
C11 H11 0.9300 .
C12 H12 0.9300 .
C13 C18 1.369(12) .
C13 C14 1.40(2) .
C13 C14' 1.49(2) .
C13 C19 1.487(10) .
C14 C15 1.44(5) .
C14 H14 0.9300 .
C14' C15' 1.39(2) .
C14' H14' 0.9300 .
C15 C16 1.38(5) .
C15 H15 0.9300 .
C15' C16' 1.34(2) .
C15' H15' 0.9300 .
C16 C17 1.51(3) .
C16 H16 0.9300 .
C16' C17 1.427(19) .
C16' H16' 0.9300 .
C17 C18 1.406(11) .
C17 C20 1.487(12) .
C18 H18 0.9300 .
C21 C22 1.47(2) .
C21 H21A 0.9729 .
C21 H21B 0.96000 .
C21 H21C 0.9703 .
C22 H22A 0.9700 .
C22 H22B 0.9700 .
C23 C24 1.56(4) .
C23 H23A 0.9600 .
C23 H23B 0.9600 .
C23 H23C 0.9600 .
C24 H24A 0.9700 .
C24 H24B 0.9700 .
C25 C26 1.529(10) .
C25 H25A 0.9600 .
C25 H25B 0.9600 .
C25 H25C 0.9600 .
C26 H26A 0.9700 .
C26 H26B 0.9700 .
C27 C28 1.32(9) .
C27 H27A 0.97000 .
C27 H27B 0.96000 .
C27 H27C 0.96000 .
C28 H28A 0.9700 .
C28 H28B 0.9700 .
